data_1547913
loop_
_publ_author_name
'Lim, Ngiap-Kie'
'Weiss, Patrick'
'Li, Beryl X.'
'McCulley, Christina H.'
'Hare, Stephanie R.'
'Bensema, Bronwyn L.'
'Palazzo, Teresa A.'
'Tantillo, Dean J.'
'Zhang, Haiming'
'Gosselin, Francis'

_publ_section_title
;
 Synthesis of Highly Stereodefined Tetrasubstituted Acyclic All-Carbon
 Olefins via a Syn-Elimination Approach.
;
_journal_issue 22
_journal_name_full 'Organic letters'
_journal_page_first 6212
_journal_page_last 6215
_journal_paper_doi 10.1021/acs.orglett.7b03141
_journal_volume 19
_journal_year 2017
_chemical_formula_sum 'C22 H25 N O2'
_chemical_formula_weight 335.43
_chemical_name_common 68869-141
_chemical_name_systematic gene837
_space_group.centring_type P

_space_group_crystal_system triclinic
_space_group_IT_number 2
_space_group_name_Hall '-P 1'
_space_group_name_H-M_alt 'P -1'
_symmetry_space_group_name_Hall '-P 1'
_symmetry_space_group_name_H-M 'P -1'
_atom_sites_solution_hydrogens geom
_atom_sites_solution_primary iterative
_atom_sites_solution_secondary difmap
_audit_creation_method SHELXL-2016/6
_cell_angle_alpha 90.872(2)
_cell_angle_beta 97.100(2)
_cell_angle_gamma 98.775(2)
_cell_formula_units_Z 4
_cell_length_a 6.1271(3)
_cell_length_b 16.1480(8)
_cell_length_c 18.8563(9)
_cell_measurement_reflns_used 9861
_cell_measurement_temperature 100(2)
_cell_measurement_theta_max 68.37
_cell_measurement_theta_min 2.77
_cell_volume 1828.57(15)
_computing_cell_refinement 'Bruker SAINT'
_computing_data_collection 'Bruker APEX2'
_computing_data_reduction 'Bruker SAINT'
_computing_molecular_graphics ORTEP-32
_computing_publication_material WinGX
_computing_structure_refinement SHELXL-2016
_computing_structure_solution SHELXT-2014
_diffrn_ambient_temperature 100(2)
_diffrn_detector_area_resol_mean 8.366
_diffrn_measured_fraction_theta_full 0.985
_diffrn_measured_fraction_theta_max 0.982
_diffrn_measurement_device_type 'Bruker APEX-II CCD'
_diffrn_measurement_method '\f and \w scans'
_diffrn_radiation_type CuK\a
_diffrn_radiation_wavelength 1.54178
_diffrn_reflns_av_R_equivalents 0.0267
_diffrn_reflns_av_unetI/netI 0.0149
_diffrn_reflns_Laue_measured_fraction_full 0.985
_diffrn_reflns_Laue_measured_fraction_max 0.982
_diffrn_reflns_limit_h_max 7
_diffrn_reflns_limit_h_min -7
_diffrn_reflns_limit_k_max 19
_diffrn_reflns_limit_k_min -19
_diffrn_reflns_limit_l_max 22
_diffrn_reflns_limit_l_min -22
_diffrn_reflns_number 54346
_diffrn_reflns_point_group_measured_fraction_full 0.985
_diffrn_reflns_point_group_measured_fraction_max 0.982
_diffrn_reflns_theta_full 67.000
_diffrn_reflns_theta_max 68.415
_diffrn_reflns_theta_min 2.363
_diffrn_source 'microfocus rotating anode'
_exptl_absorpt_coefficient_mu 0.607
_exptl_absorpt_correction_T_max 0.929
_exptl_absorpt_correction_T_min 0.887
_exptl_absorpt_correction_type multi-scan
_exptl_absorpt_process_details SADABS
_exptl_crystal_colour colorless
_exptl_crystal_density_diffrn 1.218
_exptl_crystal_description rod
_exptl_crystal_F_000 720
_exptl_crystal_size_max 0.040
_exptl_crystal_size_mid 0.030
_exptl_crystal_size_min 0.020
_refine_diff_density_max 0.245
_refine_diff_density_min -0.230
_refine_diff_density_rms 0.036
_refine_ls_extinction_method none
_refine_ls_goodness_of_fit_ref 1.031
_refine_ls_hydrogen_treatment constr
_refine_ls_matrix_type full
_refine_ls_number_parameters 459
_refine_ls_number_reflns 6615
_refine_ls_number_restraints 0
_refine_ls_restrained_S_all 1.031
_refine_ls_R_factor_all 0.0347
_refine_ls_R_factor_gt 0.0332
_refine_ls_shift/su_max 0.001
_refine_ls_shift/su_mean 0.000
_refine_ls_structure_factor_coef Fsqd
_refine_ls_weighting_details 'w=1/[\s^2^(Fo^2^)+(0.0343P)^2^+0.8140P] where P=(Fo^2^+2Fc^2^)/3'
_refine_ls_weighting_scheme calc
_refine_ls_wR_factor_gt 0.0804
_refine_ls_wR_factor_ref 0.0818
_reflns_Friedel_coverage 0.000
_reflns_number_gt 6289
_reflns_number_total 6615
_reflns_threshold_expression 'I > 2\s(I)'
_cod_data_source_file ol7b03141_si_021.cif
_cod_data_source_block 68869-141
_cod_depositor_comments
;
The following automatic conversions were performed:

'_space_group.centring_type' value 'primitive' was replaced with the
value 'P' as specified in the replacement file
'/home/antanas/src/cod-tools/trunk/data/replacement-values/replacement_values.lst'.

Automatic conversion script
Id: cif_fix_values 5642 2017-10-24 12:04:52Z antanas 

 Adding full bibliography for 1547906--1547941.cif.
;
_cod_database_code 1547913
_shelx_shelxl_version_number 2016/6
_shelx_space_group_comment
; 
The symmetry employed for this shelxl refinement is uniquely defined 
by the following loop, which should always be used as a source of 
symmetry information in preference to the above space-group names. 
They are only intended as comments. 
;
_shelx_estimated_absorpt_t_min 0.976
_shelx_estimated_absorpt_t_max 0.988

loop_
_space_group_symop_operation_xyz
'x, y, z'
'-x, -y, -z'

loop_
_atom_site_label
_atom_site_type_symbol
_atom_site_fract_x
_atom_site_fract_y
_atom_site_fract_z
_atom_site_U_iso_or_equiv
_atom_site_adp_type
_atom_site_occupancy
_atom_site_site_symmetry_order
_atom_site_calc_flag
_atom_site_refinement_flags_posn
_atom_site_refinement_flags_adp
C1 C 0.32688(17) 0.76809(7) 0.61515(6) 0.0148(2) Uani 1 1 d . .
C2 C 0.43636(17) 0.69496(7) 0.58683(6) 0.0160(2) Uani 1 1 d . .
H2 H 0.598428 0.706520 0.605520 0.019 Uiso 1 1 calc R U
C3 C 0.41838(19) 0.69174(7) 0.50471(6) 0.0190(2) Uani 1 1 d . .
H3A H 0.261647 0.672150 0.484562 0.023 Uiso 1 1 calc R U
H3B H 0.462017 0.748934 0.487848 0.023 Uiso 1 1 calc R U
C4 C 0.5658(2) 0.63363(8) 0.47753(7) 0.0258(3) Uani 1 1 d . .
H4A H 0.722112 0.654885 0.494823 0.039 Uiso 1 1 calc R U
H4B H 0.544495 0.631340 0.425126 0.039 Uiso 1 1 calc R U
H4C H 0.525716 0.577261 0.495146 0.039 Uiso 1 1 calc R U
C5 C 0.34249(18) 0.61080(7) 0.61499(6) 0.0169(2) Uani 1 1 d . .
C6 C 0.4707(2) 0.57197(7) 0.66650(6) 0.0223(2) Uani 1 1 d . .
H6 H 0.617328 0.598349 0.683921 0.027 Uiso 1 1 calc R U
C7 C 0.3878(2) 0.49516(8) 0.69292(7) 0.0279(3) Uani 1 1 d . .
H7 H 0.477289 0.469881 0.728474 0.033 Uiso 1 1 calc R U
C8 C 0.1761(2) 0.45553(7) 0.66773(7) 0.0270(3) Uani 1 1 d . .
H8 H 0.120006 0.402792 0.685433 0.032 Uiso 1 1 calc R U
C9 C 0.0461(2) 0.49324(8) 0.61640(7) 0.0266(3) Uani 1 1 d . .
H9 H -0.100186 0.466429 0.599016 0.032 Uiso 1 1 calc R U
C10 C 0.1287(2) 0.57015(7) 0.59024(6) 0.0224(2) Uani 1 1 d . .
H10 H 0.038105 0.595387 0.554963 0.027 Uiso 1 1 calc R U
C11 C 0.31935(18) 0.76144(6) 0.69572(6) 0.0151(2) Uani 1 1 d . .
C12 C 0.51440(18) 0.77879(7) 0.74359(6) 0.0176(2) Uani 1 1 d . .
H12 H 0.652356 0.795878 0.725946 0.021 Uiso 1 1 calc R U
C13 C 0.50981(19) 0.77146(7) 0.81661(6) 0.0205(2) Uani 1 1 d . .
H13 H 0.643969 0.783428 0.848607 0.025 Uiso 1 1 calc R U
C14 C 0.3090(2) 0.74662(7) 0.84286(6) 0.0224(2) Uani 1 1 d . .
H14 H 0.304977 0.741803 0.892851 0.027 Uiso 1 1 calc R U
C15 C 0.1147(2) 0.72891(8) 0.79583(6) 0.0234(2) Uani 1 1 d . .
H15 H -0.022853 0.711640 0.813677 0.028 Uiso 1 1 calc R U
C16 C 0.11920(19) 0.73619(7) 0.72263(6) 0.0197(2) Uani 1 1 d . .
H16 H -0.015228 0.723850 0.690799 0.024 Uiso 1 1 calc R U
C17 C 0.45366(17) 0.85522(7) 0.60173(5) 0.0153(2) Uani 1 1 d . .
C18 C 0.66449(18) 0.87047(7) 0.58011(6) 0.0192(2) Uani 1 1 d . .
H18 H 0.744130 0.825490 0.573383 0.023 Uiso 1 1 calc R U
C19 C 0.75718(19) 0.95230(7) 0.56848(6) 0.0214(2) Uani 1 1 d . .
H19 H 0.899937 0.961272 0.552646 0.026 Uiso 1 1 calc R U
C20 C 0.45781(19) 1.00444(7) 0.60046(6) 0.0203(2) Uani 1 1 d . .
H20 H 0.384728 1.050912 0.608497 0.024 Uiso 1 1 calc R U
C21 C 0.35130(18) 0.92513(7) 0.61242(6) 0.0176(2) Uani 1 1 d . .
H21 H 0.208120 0.918135 0.627956 0.021 Uiso 1 1 calc R U
C22 C 0.25785(17) 0.24375(6) 0.91668(6) 0.0143(2) Uani 1 1 d . .
C23 C 0.36468(17) 0.21387(6) 0.85211(6) 0.0142(2) Uani 1 1 d . .
H23 H 0.521191 0.207348 0.870420 0.017 Uiso 1 1 calc R U
C24 C 0.37732(18) 0.28001(7) 0.79378(6) 0.0171(2) Uani 1 1 d . .
H24A H 0.227525 0.278606 0.766769 0.020 Uiso 1 1 calc R U
H24B H 0.423897 0.336473 0.816867 0.020 Uiso 1 1 calc R U
C25 C 0.5406(2) 0.26483(7) 0.74197(6) 0.0224(2) Uani 1 1 d . .
H25A H 0.691373 0.270906 0.767825 0.034 Uiso 1 1 calc R U
H25B H 0.536348 0.305789 0.704197 0.034 Uiso 1 1 calc R U
H25C H 0.498986 0.208048 0.720586 0.034 Uiso 1 1 calc R U
C26 C 0.24946(18) 0.12917(7) 0.81978(5) 0.0152(2) Uani 1 1 d . .
C27 C 0.36931(19) 0.06257(7) 0.81740(6) 0.0182(2) Uani 1 1 d . .
H27 H 0.521164 0.070185 0.837662 0.022 Uiso 1 1 calc R U
C28 C 0.2708(2) -0.01481(7) 0.78593(6) 0.0222(2) Uani 1 1 d . .
H28 H 0.354852 -0.059546 0.785082 0.027 Uiso 1 1 calc R U
C29 C 0.0500(2) -0.02642(7) 0.75587(6) 0.0232(3) Uani 1 1 d . .
H29 H -0.017980 -0.079107 0.734264 0.028 Uiso 1 1 calc R U
C30 C -0.07169(19) 0.03922(7) 0.75743(6) 0.0213(2) Uani 1 1 d . .
H30 H -0.222971 0.031469 0.736569 0.026 Uiso 1 1 calc R U
C31 C 0.02678(18) 0.11632(7) 0.78940(6) 0.0180(2) Uani 1 1 d . .
H31 H -0.058372 0.160691 0.790561 0.022 Uiso 1 1 calc R U
C32 C 0.20886(17) 0.17387(6) 0.96908(5) 0.0142(2) Uani 1 1 d . .
C33 C 0.01174(18) 0.16385(7) 0.99991(6) 0.0173(2) Uani 1 1 d . .
H33 H -0.099292 0.197292 0.985053 0.021 Uiso 1 1 calc R U
C34 C -0.02393(19) 0.10537(7) 1.05219(6) 0.0198(2) Uani 1 1 d . .
H34 H -0.158363 0.099577 1.073199 0.024 Uiso 1 1 calc R U
C35 C 0.13501(19) 0.05551(7) 1.07386(6) 0.0197(2) Uani 1 1 d . .
H35 H 0.109348 0.015004 1.109125 0.024 Uiso 1 1 calc R U
C36 C 0.33234(19) 0.06522(7) 1.04360(6) 0.0176(2) Uani 1 1 d . .
H36 H 0.442347 0.031294 1.058313 0.021 Uiso 1 1 calc R U
C37 C 0.36960(17) 0.12415(7) 0.99205(6) 0.0152(2) Uani 1 1 d . .
H37 H 0.505978 0.130786 0.972113 0.018 Uiso 1 1 calc R U
C38 C 0.41228(17) 0.31506(6) 0.96176(6) 0.0148(2) Uani 1 1 d . .
C39 C 0.63220(18) 0.34383(7) 0.95221(6) 0.0177(2) Uani 1 1 d . .
H39 H 0.697023 0.320478 0.914870 0.021 Uiso 1 1 calc R U
C40 C 0.75606(19) 0.40688(7) 0.99765(6) 0.0203(2) Uani 1 1 d . .
H40 H 0.904941 0.426350 0.989571 0.024 Uiso 1 1 calc R U
C41 C 0.4680(2) 0.41318(7) 1.06174(6) 0.0212(2) Uani 1 1 d . .
H41 H 0.409555 0.436421 1.100571 0.025 Uiso 1 1 calc R U
C42 C 0.33108(18) 0.35179(7) 1.01847(6) 0.0181(2) Uani 1 1 d . .
H42 H 0.181851 0.334577 1.027300 0.022 Uiso 1 1 calc R U
C43 C -0.0228(3) 0.79611(10) 0.38996(7) 0.0476(4) Uani 1 1 d . .
H43A H -0.083855 0.835254 0.356637 0.071 Uiso 1 1 calc R U
H43B H -0.141558 0.750807 0.398461 0.071 Uiso 1 1 calc R U
H43C H 0.094481 0.772449 0.369417 0.071 Uiso 1 1 calc R U
C44 C -0.0801(2) 0.47132(8) 0.81655(7) 0.0271(3) Uani 1 1 d . .
H44A H -0.193727 0.478224 0.847505 0.041 Uiso 1 1 calc R U
H44B H -0.147647 0.434962 0.775045 0.041 Uiso 1 1 calc R U
H44C H -0.017537 0.526232 0.800321 0.041 Uiso 1 1 calc R U
N1 N 0.65897(16) 1.01920(6) 0.57808(5) 0.0211(2) Uani 1 1 d . .
N2 N 0.67866(16) 0.44176(6) 1.05197(5) 0.0218(2) Uani 1 1 d . .
O1 O 0.10280(12) 0.76254(5) 0.58196(4) 0.01674(16) Uani 1 1 d . .
H1 H 0.101796 0.783522 0.541449 0.025 Uiso 1 1 calc R U
O2 O 0.05241(12) 0.27189(5) 0.89271(4) 0.01636(16) Uani 1 1 d . .
H2A H 0.077882 0.321749 0.880120 0.025 Uiso 1 1 calc R U
O3 O 0.06733(14) 0.83908(5) 0.45531(4) 0.02509(19) Uani 1 1 d . .
H3 H 0.165132 0.879259 0.447761 0.038 Uiso 1 1 calc R U
O4 O 0.09121(14) 0.43458(5) 0.85518(5) 0.02466(19) Uani 1 1 d . .
H4 H 0.166960 0.469879 0.885221 0.037 Uiso 1 1 calc R U

loop_
_atom_site_aniso_label
_atom_site_aniso_U_11
_atom_site_aniso_U_22
_atom_site_aniso_U_33
_atom_site_aniso_U_23
_atom_site_aniso_U_13
_atom_site_aniso_U_12
C1 0.0124(5) 0.0167(5) 0.0153(5) 0.0008(4) 0.0010(4) 0.0025(4)
C2 0.0145(5) 0.0173(5) 0.0162(5) 0.0000(4) 0.0014(4) 0.0027(4)
C3 0.0216(5) 0.0195(5) 0.0164(5) 0.0003(4) 0.0032(4) 0.0040(4)
C4 0.0330(7) 0.0248(6) 0.0224(6) -0.0004(5) 0.0103(5) 0.0083(5)
C5 0.0197(5) 0.0168(5) 0.0152(5) -0.0019(4) 0.0048(4) 0.0048(4)
C6 0.0243(6) 0.0207(6) 0.0219(6) 0.0003(5) 0.0009(5) 0.0051(5)
C7 0.0373(7) 0.0230(6) 0.0247(6) 0.0053(5) 0.0024(5) 0.0099(5)
C8 0.0384(7) 0.0165(6) 0.0284(6) 0.0027(5) 0.0139(5) 0.0033(5)
C9 0.0257(6) 0.0215(6) 0.0316(7) -0.0029(5) 0.0066(5) -0.0012(5)
C10 0.0226(6) 0.0212(6) 0.0228(6) 0.0002(5) 0.0003(5) 0.0033(5)
C11 0.0181(5) 0.0114(5) 0.0164(5) 0.0002(4) 0.0028(4) 0.0040(4)
C12 0.0175(5) 0.0162(5) 0.0192(5) 0.0001(4) 0.0027(4) 0.0031(4)
C13 0.0244(6) 0.0186(5) 0.0180(6) -0.0015(4) -0.0024(4) 0.0063(4)
C14 0.0327(6) 0.0222(6) 0.0148(5) 0.0019(4) 0.0055(5) 0.0102(5)
C15 0.0229(6) 0.0278(6) 0.0223(6) 0.0051(5) 0.0094(5) 0.0066(5)
C16 0.0178(5) 0.0221(6) 0.0196(6) 0.0017(4) 0.0023(4) 0.0041(4)
C17 0.0166(5) 0.0179(5) 0.0105(5) 0.0009(4) -0.0008(4) 0.0023(4)
C18 0.0174(5) 0.0208(5) 0.0197(5) 0.0023(4) 0.0023(4) 0.0040(4)
C19 0.0165(5) 0.0262(6) 0.0200(6) 0.0050(5) 0.0007(4) -0.0006(4)
C20 0.0262(6) 0.0176(5) 0.0167(5) -0.0013(4) -0.0007(4) 0.0047(4)
C21 0.0184(5) 0.0203(5) 0.0143(5) -0.0005(4) 0.0018(4) 0.0035(4)
C22 0.0118(5) 0.0151(5) 0.0164(5) 0.0015(4) 0.0017(4) 0.0038(4)
C23 0.0138(5) 0.0149(5) 0.0144(5) 0.0020(4) 0.0020(4) 0.0032(4)
C24 0.0188(5) 0.0162(5) 0.0166(5) 0.0033(4) 0.0030(4) 0.0032(4)
C25 0.0261(6) 0.0226(6) 0.0197(6) 0.0053(5) 0.0077(5) 0.0040(5)
C26 0.0191(5) 0.0164(5) 0.0106(5) 0.0027(4) 0.0042(4) 0.0021(4)
C27 0.0210(5) 0.0195(5) 0.0149(5) 0.0014(4) 0.0038(4) 0.0049(4)
C28 0.0326(6) 0.0174(5) 0.0185(6) 0.0002(4) 0.0085(5) 0.0062(5)
C29 0.0330(6) 0.0193(6) 0.0158(5) -0.0030(4) 0.0078(5) -0.0039(5)
C30 0.0217(6) 0.0267(6) 0.0134(5) 0.0007(5) 0.0027(4) -0.0026(5)
C31 0.0203(5) 0.0198(5) 0.0144(5) 0.0030(4) 0.0032(4) 0.0036(4)
C32 0.0153(5) 0.0135(5) 0.0129(5) -0.0021(4) 0.0010(4) 0.0001(4)
C33 0.0158(5) 0.0168(5) 0.0195(5) -0.0009(4) 0.0028(4) 0.0025(4)
C34 0.0187(5) 0.0208(5) 0.0196(6) -0.0010(5) 0.0073(4) -0.0012(4)
C35 0.0274(6) 0.0169(5) 0.0144(5) 0.0015(4) 0.0050(4) -0.0004(4)
C36 0.0223(5) 0.0155(5) 0.0150(5) -0.0009(4) 0.0000(4) 0.0047(4)
C37 0.0148(5) 0.0158(5) 0.0149(5) -0.0015(4) 0.0026(4) 0.0014(4)
C38 0.0162(5) 0.0126(5) 0.0164(5) 0.0035(4) 0.0011(4) 0.0050(4)
C39 0.0169(5) 0.0164(5) 0.0203(5) 0.0016(4) 0.0033(4) 0.0036(4)
C40 0.0173(5) 0.0167(5) 0.0263(6) 0.0026(5) 0.0005(4) 0.0023(4)
C41 0.0268(6) 0.0177(5) 0.0201(6) -0.0011(4) 0.0021(5) 0.0078(5)
C42 0.0182(5) 0.0172(5) 0.0199(6) 0.0013(4) 0.0032(4) 0.0052(4)
C43 0.0621(10) 0.0442(9) 0.0225(7) 0.0077(6) -0.0096(7) -0.0250(8)
C44 0.0280(6) 0.0278(6) 0.0266(6) 0.0029(5) 0.0014(5) 0.0089(5)
N1 0.0239(5) 0.0200(5) 0.0165(5) 0.0024(4) -0.0029(4) -0.0013(4)
N2 0.0245(5) 0.0154(5) 0.0242(5) 0.0004(4) -0.0031(4) 0.0036(4)
O1 0.0134(4) 0.0210(4) 0.0156(4) 0.0029(3) 0.0001(3) 0.0028(3)
O2 0.0132(4) 0.0156(4) 0.0210(4) 0.0028(3) 0.0017(3) 0.0047(3)
O3 0.0276(4) 0.0253(4) 0.0185(4) 0.0048(3) -0.0011(3) -0.0052(3)
O4 0.0278(4) 0.0162(4) 0.0277(5) -0.0018(3) -0.0054(3) 0.0038(3)

loop_
_atom_type_symbol
_atom_type_description
_atom_type_scat_dispersion_real
_atom_type_scat_dispersion_imag
_atom_type_scat_source
C C 0.0181 0.0091 'International Tables Vol C Tables 4.2.6.8 and 6.1.1.4'
H H 0.0000 0.0000 'International Tables Vol C Tables 4.2.6.8 and 6.1.1.4'
N N 0.0311 0.0180 'International Tables Vol C Tables 4.2.6.8 and 6.1.1.4'
O O 0.0492 0.0322 'International Tables Vol C Tables 4.2.6.8 and 6.1.1.4'

loop_
_geom_angle_atom_site_label_1
_geom_angle_atom_site_label_2
_geom_angle_atom_site_label_3
_geom_angle
O1 C1 C11 107.22(8)
O1 C1 C17 108.54(8)
C11 C1 C17 108.01(8)
O1 C1 C2 110.22(8)
C11 C1 C2 109.94(8)
C17 C1 C2 112.73(9)
C5 C2 C3 111.28(9)
C5 C2 C1 111.90(9)
C3 C2 C1 111.81(9)
C5 C2 H2 107.2
C3 C2 H2 107.2
C1 C2 H2 107.2
C4 C3 C2 112.01(9)
C4 C3 H3A 109.2
C2 C3 H3A 109.2
C4 C3 H3B 109.2
C2 C3 H3B 109.2
H3A C3 H3B 107.9
C3 C4 H4A 109.5
C3 C4 H4B 109.5
H4A C4 H4B 109.5
C3 C4 H4C 109.5
H4A C4 H4C 109.5
H4B C4 H4C 109.5
C6 C5 C10 117.99(10)
C6 C5 C2 120.24(10)
C10 C5 C2 121.76(10)
C5 C6 C7 121.08(11)
C5 C6 H6 119.5
C7 C6 H6 119.5
C8 C7 C6 120.27(11)
C8 C7 H7 119.9
C6 C7 H7 119.9
C7 C8 C9 119.45(11)
C7 C8 H8 120.3
C9 C8 H8 120.3
C8 C9 C10 120.24(12)
C8 C9 H9 119.9
C10 C9 H9 119.9
C9 C10 C5 120.96(11)
C9 C10 H10 119.5
C5 C10 H10 119.5
C16 C11 C12 118.64(10)
C16 C11 C1 120.84(10)
C12 C11 C1 120.50(9)
C13 C12 C11 120.93(10)
C13 C12 H12 119.5
C11 C12 H12 119.5
C12 C13 C14 119.92(11)
C12 C13 H13 120.0
C14 C13 H13 120.0
C15 C14 C13 119.62(11)
C15 C14 H14 120.2
C13 C14 H14 120.2
C14 C15 C16 120.49(11)
C14 C15 H15 119.8
C16 C15 H15 119.8
C15 C16 C11 120.40(11)
C15 C16 H16 119.8
C11 C16 H16 119.8
C18 C17 C21 116.66(10)
C18 C17 C1 125.26(10)
C21 C17 C1 118.08(9)
C19 C18 C17 119.14(11)
C19 C18 H18 120.4
C17 C18 H18 120.4
N1 C19 C18 124.32(11)
N1 C19 H19 117.8
C18 C19 H19 117.8
N1 C20 C21 123.36(11)
N1 C20 H20 118.3
C21 C20 H20 118.3
C20 C21 C17 120.12(10)
C20 C21 H21 119.9
C17 C21 H21 119.9
O2 C22 C32 107.45(8)
O2 C22 C38 108.79(8)
C32 C22 C38 105.07(8)
O2 C22 C23 110.54(8)
C32 C22 C23 112.29(8)
C38 C22 C23 112.41(8)
C26 C23 C24 110.34(9)
C26 C23 C22 113.35(8)
C24 C23 C22 111.63(8)
C26 C23 H23 107.1
C24 C23 H23 107.1
C22 C23 H23 107.1
C25 C24 C23 112.12(9)
C25 C24 H24A 109.2
C23 C24 H24A 109.2
C25 C24 H24B 109.2
C23 C24 H24B 109.2
H24A C24 H24B 107.9
C24 C25 H25A 109.5
C24 C25 H25B 109.5
H25A C25 H25B 109.5
C24 C25 H25C 109.5
H25A C25 H25C 109.5
H25B C25 H25C 109.5
C27 C26 C31 118.15(10)
C27 C26 C23 119.90(10)
C31 C26 C23 121.91(10)
C28 C27 C26 121.29(11)
C28 C27 H27 119.4
C26 C27 H27 119.4
C29 C28 C27 119.82(11)
C29 C28 H28 120.1
C27 C28 H28 120.1
C28 C29 C30 119.72(11)
C28 C29 H29 120.1
C30 C29 H29 120.1
C29 C30 C31 120.33(11)
C29 C30 H30 119.8
C31 C30 H30 119.8
C30 C31 C26 120.69(10)
C30 C31 H31 119.7
C26 C31 H31 119.7
C33 C32 C37 118.56(10)
C33 C32 C22 120.61(9)
C37 C32 C22 120.56(9)
C34 C33 C32 120.57(10)
C34 C33 H33 119.7
C32 C33 H33 119.7
C35 C34 C33 120.45(10)
C35 C34 H34 119.8
C33 C34 H34 119.8
C34 C35 C36 119.39(10)
C34 C35 H35 120.3
C36 C35 H35 120.3
C37 C36 C35 120.32(10)
C37 C36 H36 119.8
C35 C36 H36 119.8
C36 C37 C32 120.70(10)
C36 C37 H37 119.7
C32 C37 H37 119.7
C39 C38 C42 116.61(10)
C39 C38 C22 124.94(10)
C42 C38 C22 118.39(9)
C40 C39 C38 119.47(10)
C40 C39 H39 120.3
C38 C39 H39 120.3
N2 C40 C39 123.89(11)
N2 C40 H40 118.1
C39 C40 H40 118.1
N2 C41 C42 123.56(11)
N2 C41 H41 118.2
C42 C41 H41 118.2
C41 C42 C38 119.86(10)
C41 C42 H42 120.1
C38 C42 H42 120.1
O3 C43 H43A 109.5
O3 C43 H43B 109.5
H43A C43 H43B 109.5
O3 C43 H43C 109.5
H43A C43 H43C 109.5
H43B C43 H43C 109.5
O4 C44 H44A 109.5
O4 C44 H44B 109.5
H44A C44 H44B 109.5
O4 C44 H44C 109.5
H44A C44 H44C 109.5
H44B C44 H44C 109.5
C19 N1 C20 116.37(10)
C40 N2 C41 116.58(10)
C1 O1 H1 109.5
C22 O2 H2A 109.5
C43 O3 H3 109.5
C44 O4 H4 109.5

loop_
_geom_bond_atom_site_label_1
_geom_bond_atom_site_label_2
_geom_bond_distance
C1 O1 1.4259(12)
C1 C11 1.5305(15)
C1 C17 1.5404(14)
C1 C2 1.5623(15)
C2 C5 1.5227(15)
C2 C3 1.5382(15)
C2 H2 1.0000
C3 C4 1.5224(16)
C3 H3A 0.9900
C3 H3B 0.9900
C4 H4A 0.9800
C4 H4B 0.9800
C4 H4C 0.9800
C5 C6 1.3906(16)
C5 C10 1.3936(16)
C6 C7 1.3907(17)
C6 H6 0.9500
C7 C8 1.3793(19)
C7 H7 0.9500
C8 C9 1.3849(18)
C8 H8 0.9500
C9 C10 1.3895(17)
C9 H9 0.9500
C10 H10 0.9500
C11 C16 1.3911(15)
C11 C12 1.3946(15)
C12 C13 1.3870(16)
C12 H12 0.9500
C13 C14 1.3879(17)
C13 H13 0.9500
C14 C15 1.3829(17)
C14 H14 0.9500
C15 C16 1.3904(16)
C15 H15 0.9500
C16 H16 0.9500
C17 C18 1.3899(15)
C17 C21 1.3960(15)
C18 C19 1.3883(16)
C18 H18 0.9500
C19 N1 1.3346(16)
C19 H19 0.9500
C20 N1 1.3401(16)
C20 C21 1.3810(16)
C20 H20 0.9500
C21 H21 0.9500
C22 O2 1.4266(12)
C22 C32 1.5309(14)
C22 C38 1.5436(15)
C22 C23 1.5554(15)
C23 C26 1.5212(14)
C23 C24 1.5453(14)
C23 H23 1.0000
C24 C25 1.5245(15)
C24 H24A 0.9900
C24 H24B 0.9900
C25 H25A 0.9800
C25 H25B 0.9800
C25 H25C 0.9800
C26 C27 1.3948(15)
C26 C31 1.3963(15)
C27 C28 1.3916(16)
C27 H27 0.9500
C28 C29 1.3846(18)
C28 H28 0.9500
C29 C30 1.3877(18)
C29 H29 0.9500
C30 C31 1.3912(16)
C30 H30 0.9500
C31 H31 0.9500
C32 C33 1.3927(15)
C32 C37 1.3960(15)
C33 C34 1.3892(16)
C33 H33 0.9500
C34 C35 1.3837(17)
C34 H34 0.9500
C35 C36 1.3883(16)
C35 H35 0.9500
C36 C37 1.3854(15)
C36 H36 0.9500
C37 H37 0.9500
C38 C39 1.3912(15)
C38 C42 1.3947(16)
C39 C40 1.3869(16)
C39 H39 0.9500
C40 N2 1.3323(16)
C40 H40 0.9500
C41 N2 1.3391(16)
C41 C42 1.3800(16)
C41 H41 0.9500
C42 H42 0.9500
C43 O3 1.4120(16)
C43 H43A 0.9800
C43 H43B 0.9800
C43 H43C 0.9800
C44 O4 1.4134(14)
C44 H44A 0.9800
C44 H44B 0.9800
C44 H44C 0.9800
O1 H1 0.8400
O2 H2A 0.8400
O3 H3 0.8400
O4 H4 0.8400
